data_7702635
loop_
_publ_author_name
'Llusar, Rosa'
'Uriel, Santiago'
'Vicent, Cristian'

_publ_section_title
;
 Transition metal incorporation into seleno-bridged cubane type clusters
 of molybdenum and tungsten. X-Ray crystal structures of the first
 [Mo3CuSe4] derivatives&#x2020;
;
_journal_issue 19
_journal_name_full 'Journal of the Chemical Society, Dalton Transactions'
_journal_page_first 2813
_journal_paper_doi 10.1039/b104262a
_journal_year 2001
_chemical_formula_sum 'C18 H48 Cl3 F6 Mo3 P7 Se4'
_chemical_formula_weight 1305.36
_space_group_IT_number 197
_space_group_name_Hall 'I 2 2 3'
_space_group_name_H-M_alt 'I 2 3'
_symmetry_cell_setting cubic
_symmetry_space_group_name_H-M 'I 2 3'
_atom_sites_solution_hydrogens geom
_atom_sites_solution_primary direct
_atom_sites_solution_secondary difmap
_audit_creation_method SHELXL-97
_cell_angle_alpha 90.00
_cell_angle_beta 90.00
_cell_angle_gamma 90.00
_cell_formula_units_Z 8
_cell_length_a 20.9212(10)
_cell_length_b 20.9212(10)
_cell_length_c 20.9212(10)
_cell_measurement_temperature 293(2)
_cell_volume 9157.1(8)
_computing_cell_refinement 'Bruker SMART'
_computing_data_collection 'Bruker SMART'
_computing_data_reduction 'Bruker SHELXTL'
_computing_molecular_graphics 'Bruker SHELXTL'
_computing_publication_material 'Bruker SHELXTL'
_computing_structure_refinement 'SHELXL-97 (Sheldrick, 1997)'
_computing_structure_solution 'SHELXS-97 (Sheldrick, 1990)'
_diffrn_ambient_temperature 293(2)
_diffrn_measured_fraction_theta_full 1.000
_diffrn_measured_fraction_theta_max 1.000
_diffrn_measurement_device_type 'CCD area detector'
_diffrn_measurement_method 'phi and omega scans'
_diffrn_radiation_monochromator graphite
_diffrn_radiation_source 'fine-focus sealed tube'
_diffrn_radiation_type MoK\a
_diffrn_radiation_wavelength 0.71073
_diffrn_reflns_av_R_equivalents 0.0891
_diffrn_reflns_av_sigmaI/netI 0.0358
_diffrn_reflns_limit_h_max 23
_diffrn_reflns_limit_h_min -23
_diffrn_reflns_limit_k_max 23
_diffrn_reflns_limit_k_min -21
_diffrn_reflns_limit_l_max 23
_diffrn_reflns_limit_l_min -19
_diffrn_reflns_number 22579
_diffrn_reflns_theta_full 23.20
_diffrn_reflns_theta_max 23.20
_diffrn_reflns_theta_min 1.38
_exptl_absorpt_coefficient_mu 4.446
_exptl_absorpt_correction_T_max 1.955038
_exptl_absorpt_correction_T_min 1.371098
_exptl_absorpt_correction_type 'Bruker SADABS'
_exptl_crystal_colour 'dark red'
_exptl_crystal_density_diffrn 1.894
_exptl_crystal_density_method 'not measured'
_exptl_crystal_description prism
_exptl_crystal_F_000 5024
_exptl_crystal_size_max 0.22
_exptl_crystal_size_mid 0.14
_exptl_crystal_size_min 0.09
_refine_diff_density_max 1.650
_refine_diff_density_min -0.926
_refine_diff_density_rms 0.190
_refine_ls_abs_structure_details 'Flack H D (1983), Acta Cryst. A39, 876-881'
_refine_ls_abs_structure_Flack 0.00
_refine_ls_extinction_method none
_refine_ls_goodness_of_fit_ref 1.207
_refine_ls_hydrogen_treatment mixed
_refine_ls_matrix_type full
_refine_ls_number_parameters 124
_refine_ls_number_reflns 2199
_refine_ls_number_restraints 0
_refine_ls_restrained_S_all 1.207
_refine_ls_R_factor_all 0.0521
_refine_ls_R_factor_gt 0.0503
_refine_ls_shift/su_max 0.008
_refine_ls_shift/su_mean 0.001
_refine_ls_structure_factor_coef Fsqd
_refine_ls_weighting_details 'calc w==1/[\s^2^(Fo^2^)+(0.0881P)^2^+63.4965P] where P==(Fo^2^+2Fc^2^)/3'
_refine_ls_weighting_scheme calc
_refine_ls_wR_factor_gt 0.1427
_refine_ls_wR_factor_ref 0.1436
_reflns_number_gt 2124
_reflns_number_total 2199
_reflns_threshold_expression >2sigma(I)
_cod_data_source_file b104262a.txt
_cod_data_source_block '[Mo3Se4Cl3(dmpe)3]PF6_(1)'
_cod_depositor_comments
;
The following automatic conversions were performed:

data item '_symmetry_cell_setting' value 'Cubic' was changed to
'cubic' in accordance with the
/home/saulius/struct/COD-crude-data/automatic-downloads/DataCite-retrospective/RSC/depositions/lib/dictionaries/cif_core.dic
dictionary named 'cif_core.dic' version 2.4.2 last updated on
2011-04-26.

Automatic conversion script
Id: cif_fix_values 6909 2019-04-08 15:41:33Z antanas 
;
_cod_original_sg_symbol_H-M I23
_cod_database_code 7702635

loop_
_symmetry_equiv_pos_as_xyz
'x, y, z'
'-x, -y, z'
'-x, y, -z'
'x, -y, -z'
'z, x, y'
'z, -x, -y'
'-z, -x, y'
'-z, x, -y'
'y, z, x'
'-y, z, -x'
'y, -z, -x'
'-y, -z, x'
'x+1/2, y+1/2, z+1/2'
'-x+1/2, -y+1/2, z+1/2'
'-x+1/2, y+1/2, -z+1/2'
'x+1/2, -y+1/2, -z+1/2'
'z+1/2, x+1/2, y+1/2'
'z+1/2, -x+1/2, -y+1/2'
'-z+1/2, -x+1/2, y+1/2'
'-z+1/2, x+1/2, -y+1/2'
'y+1/2, z+1/2, x+1/2'
'-y+1/2, z+1/2, -x+1/2'
'y+1/2, -z+1/2, -x+1/2'
'-y+1/2, -z+1/2, x+1/2'

loop_
_atom_site_label
_atom_site_type_symbol
_atom_site_fract_x
_atom_site_fract_y
_atom_site_fract_z
_atom_site_U_iso_or_equiv
_atom_site_adp_type
_atom_site_occupancy
_atom_site_symmetry_multiplicity
_atom_site_calc_flag
_atom_site_refinement_flags
Mo1 Mo 0.68788(7) 0.20462(7) -0.23568(7) 0.0267(3) Uani 1 1 d .
Se1 Se 0.69784(8) 0.30216(8) -0.30216(8) 0.0322(7) Uani 1 3 d S
Se2 Se 0.76966(9) 0.13049(8) -0.26758(9) 0.0340(4) Uani 1 1 d .
P1 P 0.6427(2) 0.1132(2) -0.1723(2) 0.0355(12) Uani 1 1 d .
P2 P 0.6152(2) 0.1491(2) -0.3199(2) 0.0342(11) Uani 1 1 d .
Cl1 Cl 0.5790(2) 0.2473(2) -0.2134(2) 0.0437(12) Uani 1 1 d .
C1 C 0.5897(10) 0.1349(11) -0.1087(11) 0.055(6) Uani 1 1 d .
H1A H 0.5552 0.1601 -0.1254 0.082 Uiso 1 1 calc R
H1B H 0.6126 0.1592 -0.0773 0.082 Uiso 1 1 calc R
H1C H 0.5728 0.0969 -0.0892 0.082 Uiso 1 1 calc R
C2 C 0.7025(15) 0.0593(14) -0.1341(12) 0.081(9) Uani 1 1 d .
H2A H 0.7339 0.0470 -0.1652 0.121 Uiso 1 1 calc R
H2B H 0.6813 0.0219 -0.1181 0.121 Uiso 1 1 calc R
H2C H 0.7230 0.0814 -0.0995 0.121 Uiso 1 1 calc R
C3 C 0.5890(9) 0.0621(9) -0.2236(10) 0.047(6) Uani 1 1 d .
H3A H 0.6141 0.0278 -0.2421 0.057 Uiso 1 1 calc R
H3B H 0.5563 0.0430 -0.1969 0.057 Uiso 1 1 calc R
C4 C 0.5583(7) 0.0983(9) -0.2749(8) 0.033(5) Uani 1 1 d .
H4A H 0.5251 0.1251 -0.2568 0.039 Uiso 1 1 calc R
H4B H 0.5381 0.0686 -0.3043 0.039 Uiso 1 1 calc R
C5 C 0.5693(12) 0.2028(13) -0.3749(10) 0.067(7) Uani 1 1 d .
H5A H 0.5461 0.2338 -0.3502 0.100 Uiso 1 1 calc R
H5B H 0.5397 0.1778 -0.3996 0.100 Uiso 1 1 calc R
H5C H 0.5983 0.2244 -0.4031 0.100 Uiso 1 1 calc R
C6 C 0.6438(14) 0.0950(13) -0.3732(12) 0.081(9) Uani 1 1 d .
H6A H 0.6693 0.0639 -0.3512 0.122 Uiso 1 1 calc R
H6B H 0.6696 0.1166 -0.4045 0.122 Uiso 1 1 calc R
H6C H 0.6087 0.0741 -0.3941 0.122 Uiso 1 1 calc R
P10 P 0.5000 0.0000 0.0000 0.041(2) Uani 1 4 d S
F10 F 0.5000 0.0749(8) 0.0000 0.055(5) Uani 1 2 d S
F11 F 0.5000 0.0000 -0.0793(8) 0.074(6) Uani 1 2 d S
F12 F 0.5748(9) 0.0000 0.0000 0.098(8) Uani 1 2 d S
P20 P 0.0000 0.0000 0.0000 0.250 Uiso 1 12 d S
F20 F 0.0741 0.0000 0.0000 0.300 Uiso 1 2 d S

loop_
_atom_site_aniso_label
_atom_site_aniso_U_11
_atom_site_aniso_U_22
_atom_site_aniso_U_33
_atom_site_aniso_U_23
_atom_site_aniso_U_13
_atom_site_aniso_U_12
Mo1 0.0237(8) 0.0255(8) 0.0308(8) 0.0005(7) -0.0004(6) -0.0046(6)
Se1 0.0322(7) 0.0322(7) 0.0322(7) 0.0009(7) -0.0009(7) 0.0009(7)
Se2 0.0321(10) 0.0273(9) 0.0425(10) -0.0029(8) 0.0061(9) 0.0011(8)
P1 0.040(3) 0.026(2) 0.041(3) -0.001(2) 0.000(2) -0.010(2)
P2 0.029(3) 0.037(3) 0.036(3) -0.008(2) -0.002(2) -0.003(2)
Cl1 0.025(2) 0.049(3) 0.057(3) -0.004(2) 0.011(2) 0.002(2)
C1 0.062(15) 0.051(13) 0.050(14) -0.012(11) 0.004(11) -0.009(11)
C2 0.10(2) 0.10(2) 0.043(13) 0.022(14) 0.009(15) -0.007(17)
C3 0.027(10) 0.049(12) 0.066(15) -0.021(11) 0.002(10) -0.019(9)
C4 0.012(8) 0.062(12) 0.024(10) -0.003(8) 0.005(7) -0.011(8)
C5 0.066(15) 0.095(19) 0.039(13) -0.017(14) -0.023(11) 0.005(15)
C6 0.10(2) 0.11(2) 0.041(14) -0.017(14) -0.002(14) -0.042(17)
P10 0.048(6) 0.044(6) 0.032(6) 0.000 0.000 0.000
F10 0.069(12) 0.050(9) 0.047(10) 0.000 0.021(9) 0.000
F11 0.105(17) 0.084(15) 0.032(9) 0.000 0.000 0.033(15)
F12 0.036(12) 0.103(18) 0.16(2) 0.01(2) 0.000 0.000

loop_
_atom_type_symbol
_atom_type_description
_atom_type_scat_dispersion_real
_atom_type_scat_dispersion_imag
_atom_type_scat_source
C C 0.0033 0.0016 'International Tables Vol C Tables 4.2.6.8 and 6.1.1.4'
H H 0.0000 0.0000 'International Tables Vol C Tables 4.2.6.8 and 6.1.1.4'
F F 0.0171 0.0103 'International Tables Vol C Tables 4.2.6.8 and 6.1.1.4'
P P 0.1023 0.0942 'International Tables Vol C Tables 4.2.6.8 and 6.1.1.4'
Cl Cl 0.1484 0.1585 'International Tables Vol C Tables 4.2.6.8 and 6.1.1.4'
Se Se -0.0929 2.2259 'International Tables Vol C Tables 4.2.6.8 and 6.1.1.4'
Mo Mo -1.6832 0.6857 'International Tables Vol C Tables 4.2.6.8 and 6.1.1.4'

loop_
_geom_angle_atom_site_label_1
_geom_angle_atom_site_label_2
_geom_angle_atom_site_label_3
_geom_angle
_geom_angle_site_symmetry_1
_geom_angle_site_symmetry_3
Se2 Mo1 Se2 96.91(11) . 6_665
Se2 Mo1 Se1 108.39(8) . .
Se2 Mo1 Se1 106.94(7) 6_665 .
Se2 Mo1 Cl1 159.11(14) . .
Se2 Mo1 Cl1 95.81(14) 6_665 .
Se1 Mo1 Cl1 83.48(13) . .
Se2 Mo1 P1 85.62(13) . .
Se2 Mo1 P1 80.57(13) 6_665 .
Se1 Mo1 P1 162.69(15) . .
Cl1 Mo1 P1 80.21(17) . .
Se2 Mo1 P2 86.56(13) . .
Se2 Mo1 P2 158.30(14) 6_665 .
Se1 Mo1 P2 92.08(13) . .
Cl1 Mo1 P2 75.65(17) . .
P1 Mo1 P2 78.34(17) . .
Se2 Mo1 Mo1 100.01(6) . 6_665
Se2 Mo1 Mo1 53.51(6) 6_665 6_665
Se1 Mo1 Mo1 55.11(5) . 6_665
Cl1 Mo1 Mo1 100.87(13) . 6_665
P1 Mo1 Mo1 134.05(13) . 6_665
P2 Mo1 Mo1 147.04(12) . 6_665
Se2 Mo1 Mo1 55.01(7) . 12_654
Se2 Mo1 Mo1 98.90(6) 6_665 12_654
Se1 Mo1 Mo1 55.11(5) . 12_654
Cl1 Mo1 Mo1 138.48(12) . 12_654
P1 Mo1 Mo1 140.44(13) . 12_654
P2 Mo1 Mo1 100.58(13) . 12_654
Mo1 Mo1 Mo1 60.0 6_665 12_654
Mo1 Se1 Mo1 69.77(9) 12_654 .
Mo1 Se1 Mo1 69.77(9) 12_654 6_665
Mo1 Se1 Mo1 69.77(9) . 6_665
Mo1 Se2 Mo1 71.48(8) . 12_654
C1 P1 C2 104.5(11) . .
C1 P1 C3 101.4(9) . .
C2 P1 C3 107.5(12) . .
C1 P1 Mo1 115.7(8) . .
C2 P1 Mo1 115.7(9) . .
C3 P1 Mo1 110.8(7) . .
C6 P2 C4 100.2(11) . .
C6 P2 C5 100.2(12) . .
C4 P2 C5 109.1(10) . .
C6 P2 Mo1 122.4(10) . .
C4 P2 Mo1 106.7(6) . .
C5 P2 Mo1 116.6(8) . .
C4 C3 P1 112.8(14) . .
C3 C4 P2 112.8(12) . .
F12 P10 F12 180.0 2_655 .
F12 P10 F10 90.0 2_655 .
F12 P10 F10 90.0 . .
F12 P10 F10 90.0 2_655 2_655
F12 P10 F10 90.0 . 2_655
F10 P10 F10 180.0 . 2_655
F12 P10 F11 90.0 2_655 .
F12 P10 F11 90.0 . .
F10 P10 F11 90.0 . .
F10 P10 F11 90.0 2_655 .
F12 P10 F11 90.0 2_655 3_655
F12 P10 F11 90.0 . 3_655
F10 P10 F11 90.0 . 3_655
F10 P10 F11 90.0 2_655 3_655
F11 P10 F11 180.0 . 3_655
F20 P20 F20 90.0 10 6
F20 P20 F20 90.0 10 2
F20 P20 F20 90.0 6 2
F20 P20 F20 90.0 10 5
F20 P20 F20 180.0 6 5
F20 P20 F20 90.0 2 5
F20 P20 F20 90.0 10 .
F20 P20 F20 90.0 6 .
F20 P20 F20 180.0 2 .
F20 P20 F20 90.0 5 .
F20 P20 F20 180.0 10 9
F20 P20 F20 90.0 6 9
F20 P20 F20 90.0 2 9
F20 P20 F20 90.0 5 9
F20 P20 F20 90.0 . 9

loop_
_geom_bond_atom_site_label_1
_geom_bond_atom_site_label_2
_geom_bond_distance
_geom_bond_site_symmetry_2
Mo1 Se2 2.404(2) .
Mo1 Se2 2.450(2) 6_665
Mo1 Se1 2.478(3) .
Mo1 Cl1 2.491(5) .
Mo1 P1 2.512(5) .
Mo1 P2 2.601(5) .
Mo1 Mo1 2.835(2) 6_665
Mo1 Mo1 2.835(2) 12_654
Se1 Mo1 2.478(3) 12_654
Se1 Mo1 2.478(3) 6_665
Se2 Mo1 2.450(2) 12_654
P1 C1 1.79(2) .
P1 C2 1.86(3) .
P1 C3 1.885(18) .
P2 C6 1.70(3) .
P2 C4 1.854(17) .
P2 C5 1.87(2) .
C3 C4 1.46(3) .
P10 F12 1.56(2) 2_655
P10 F12 1.56(2) .
P10 F10 1.566(16) .
P10 F10 1.566(16) 2_655
P10 F11 1.659(16) .
P10 F11 1.659(16) 3_655
P20 F20 1.5504 10
P20 F20 1.5504 6
P20 F20 1.5504 2
P20 F20 1.5504 5
P20 F20 1.5504 .
P20 F20 1.5504 9
